data_4306786
loop_
_publ_author_name
'Christophe Volkringer'
'Mohamed Meddouri'
'Thierry Loiseau'
'Nathalie Guillou'
'J\'er\^ome Marrot'
'G\'erard F\'erey'
'Mohamed Haouas'
'Francis Taulelle'
'Nathalie Audebrand'
'Michel Latroche'

_publ_section_title
;
The Kagom\'e Topology of the Gallium and Indium Metal-Organic Framework
Types with a MIL-68 Structure: Synthesis, XRD, Solid-State NMR
Characterizations, and Hydrogen Adsorption
;
_journal_name_full 'Inorganic Chemistry'
_journal_page_first 11892
_journal_page_last 11901
_journal_paper_doi 10.1021/ic801624v
_journal_volume 47
_journal_year 2008
_space_group_IT_number 63
_symmetry_cell_setting orthorhombic
_symmetry_space_group_name_Hall '-C 2c 2'
_symmetry_space_group_name_H-M 'C m c m'
_cell_angle_alpha 90
_cell_angle_beta 90
_cell_angle_gamma 90
_cell_length_a 21.176(4)
_cell_length_b 36.703(8)
_cell_length_c 6.7423(4)
_cell_volume 5240.3(15)
_cod_data_source_file ic801624v_si_004.cif
_cod_data_source_block X
_cod_depositor_comments
;
The following automatic conversions were performed:
'_symmetry_cell_setting' value 'Orthorhombic' changed to 'orthorhombic'
according to '/home/saulius/struct/CIF-dictionaries/cif_core.dic'
dictionary named 'cif_core.dic' version 2.4.1 from 2010-06-29.

Automatic conversion script
Id: cif_fix_enum 1527 2010-12-29 10:47:43Z saulius 
;
_cod_original_cell_volume 5240(2)
_cod_database_code 4306786

loop_
_symmetry_equiv_pos_as_xyz
'-x, -y, -z'
'-x, -y, z+1/2'
'-x, y, -z+1/2'
'-x, y, z'
'-x+1/2, -y+1/2, -z'
'-x+1/2, -y+1/2, z+1/2'
'-x+1/2, y+1/2, -z+1/2'
'-x+1/2, y+1/2, z'
'x, -y, -z'
'x, -y, z+1/2'
'x, y, -z+1/2'
'x, y, z'
'x+1/2, -y+1/2, -z'
'x+1/2, -y+1/2, z+1/2'
'x+1/2, y+1/2, -z+1/2'
'x+1/2, y+1/2, z'

loop_
_atom_site_label
_atom_site_type_symbol
_atom_site_symmetry_multiplicity
_atom_site_fract_x
_atom_site_fract_y
_atom_site_fract_z
_atom_site_occupancy
_atom_site_B_iso_or_equiv
Ga1 Ga+3 8 0.25 0.25 0.5 1 0.3
Ga2 Ga+3 4 0 0 0.5 1 0.3
O1 O 8 0.2270(12) 0.27300(51) 0.75 1 0.3
O5 O 4 0 -0.02563(80) 0.75 1 0.3
O2 O-2 16 0.1664636 0.2652664 0.4105576 1 0.3
C1 C 8 0.1369488 0.2652664 0.25 1 0.3
C2 C 8 0.0661132 0.2652664 0.25 1 0.3
C3 C 16 0.0330566 0.2652664 0.4298245 1 0.3
H3 H 16 0.05619622 0.2652664 0.5557017 1 1
O3 O-2 16 0.2654683 0.299409 0.4105576 1 0.3
O4 O-2 16 0.4430871 0.4618705 0.4105576 1 0.3
C4 C 8 0.2812147 0.3138116 0.25 1 0.3
C5 C 8 0.3190059 0.3483779 0.25 1 0.3
C6 C 16 0.3366418 0.3645088 0.4298245 1 0.3
H6 H 16 0.3242967 0.3532172 0.5557017 1 1
C7 C 16 0.3719136 0.3967707 0.4298245 1 0.3
H7 H 16 0.3842588 0.4080623 0.5557017 1 1
C8 C 8 0.3895495 0.4129016 0.25 1 0.3
C9 C 8 0.4273408 0.4474679 0.25 1 0.3
